data_4327942
loop_
_publ_author_name
'Masaki Nishio'
'Shinnosuke Inami'
'Misaki Katayama'
'Kazuhiko Ozutsumi'
'Yoshihito Hayashi'

_publ_contact_author_address
;   Department of Chemistry 
    Graduate School of Natural Science
    Kanazawa University
    Kakuma
    Kanazawa 920-1192
    Japan
;
_publ_contact_author_email hayashi@se.kanazawa-u.ac.jp
_publ_contact_author_fax '+81 762 2645742'
_publ_contact_author_name
;   
Dr. Yoshihito HAYASHI
;
_publ_contact_author_phone '+81 762 2645695'
_publ_section_title
;
 Lanthanide Complexes of Macrocyclic Polyoxovanadates by VO4 Units:
 Synthesis, Characterization, and Structure Elucidation by X-ray
 Crystallography and EXAFS Spectroscopy
;
_journal_name_full 'Inorganic Chemistry'
_journal_page_first 784
_journal_page_last 793
_journal_paper_doi 10.1021/ic200638f
_journal_volume 51
_journal_year 2012
_chemical_formula_sum 'C60 N9 O30 V10 Yb'
_chemical_formula_weight 2009.14
_chemical_name_systematic
; 
 ? 
;
_space_group_IT_number 14
_symmetry_cell_setting monoclinic
_symmetry_space_group_name_Hall '-P 2yn'
_symmetry_space_group_name_H-M 'P 1 21/n 1'
_atom_sites_solution_hydrogens notdet
_atom_sites_solution_primary direct
_atom_sites_solution_secondary difmap
_audit_creation_method SHELXL-97
_cell_angle_alpha 90.00
_cell_angle_beta 100.028(3)
_cell_angle_gamma 90.00
_cell_formula_units_Z 2
_cell_length_a 15.0524(15)
_cell_length_b 14.7899(14)
_cell_length_c 21.408(2)
_cell_measurement_reflns_used 8092
_cell_measurement_temperature 123(2)
_cell_measurement_theta_max 27.1021
_cell_measurement_theta_min 3.2080
_cell_volume 4693.1(8)
_computing_cell_refinement 'CrystalClear v1.3.7(Rigaku Corp., 2000)'
_computing_data_collection 'CrystalClear v1.3.7(Rigaku Corp., 2000)'
_computing_data_reduction 'CrystalClear v1.3.7(Rigaku Corp., 2000)'
_computing_molecular_graphics 'PLATON (Spek, 2003)'
_computing_publication_material 'PLATON (Spek, 2003)'
_computing_structure_refinement 'SHELXL-97 (Sheldrick, 1997)'
_computing_structure_solution 'SHELXS-97 (Sheldrick, 1990)'
_diffrn_ambient_temperature 123(2)
_diffrn_detector_area_resol_mean 14.4613
_diffrn_measured_fraction_theta_full 0.973
_diffrn_measured_fraction_theta_max 0.973
_diffrn_measurement_device_type 'Mercury CCD (2x2 bin mode)'
_diffrn_measurement_method dtintegrate.ref
_diffrn_radiation_monochromator graphite
_diffrn_radiation_source 'Rigaku AFC7 Rotating Anode'
_diffrn_radiation_type MoK\a
_diffrn_radiation_wavelength 0.71070
_diffrn_reflns_av_R_equivalents 0.0233
_diffrn_reflns_av_sigmaI/netI 0.0133
_diffrn_reflns_limit_h_max 18
_diffrn_reflns_limit_h_min -18
_diffrn_reflns_limit_k_max 18
_diffrn_reflns_limit_k_min -16
_diffrn_reflns_limit_l_max 24
_diffrn_reflns_limit_l_min -26
_diffrn_reflns_number 40407
_diffrn_reflns_theta_full 26.00
_diffrn_reflns_theta_max 26.00
_diffrn_reflns_theta_min 3.21
_exptl_absorpt_coefficient_mu 2.004
_exptl_absorpt_correction_T_max 0.7262
_exptl_absorpt_correction_T_min 0.5850
_exptl_absorpt_correction_type numerical
_exptl_absorpt_process_details 'NUMABS (Rigaku, 1999)'
_exptl_crystal_colour Colorless
_exptl_crystal_density_diffrn 1.422
_exptl_crystal_description Prism
_exptl_crystal_F_000 2218
_exptl_crystal_size_max 0.2000
_exptl_crystal_size_mid 0.2000
_exptl_crystal_size_min 0.2000
_refine_diff_density_max 3.166
_refine_diff_density_min -1.691
_refine_diff_density_rms 0.176
_refine_ls_extinction_method none
_refine_ls_goodness_of_fit_ref 1.064
_refine_ls_hydrogen_treatment undef
_refine_ls_matrix_type full
_refine_ls_number_parameters 575
_refine_ls_number_reflns 8982
_refine_ls_number_restraints 402
_refine_ls_restrained_S_all 1.092
_refine_ls_R_factor_all 0.0635
_refine_ls_R_factor_gt 0.0623
_refine_ls_shift/su_max 0.001
_refine_ls_shift/su_mean 0.000
_refine_ls_structure_factor_coef Fsqd
_refine_ls_weighting_details 'calc w=1/[\s^2^(Fo^2^)+(0.0823P)^2^+43.2628P] where P=(Fo^2^+2Fc^2^)/3'
_refine_ls_weighting_scheme calc
_refine_ls_wR_factor_gt 0.1596
_refine_ls_wR_factor_ref 0.1604
_reflns_number_gt 8759
_reflns_number_total 8982
_reflns_threshold_expression >2sigma(I)
_cod_data_source_file ic200638f_si_002_8.cif
_cod_data_source_block Yb
_cod_original_sg_symbol_H-M 'P 21/n'
_cod_database_code 4327942

loop_
_symmetry_equiv_pos_as_xyz
'x, y, z'
'-x+1/2, y+1/2, -z+1/2'
'-x, -y, -z'
'x-1/2, -y-1/2, z-1/2'

loop_
_atom_site_label
_atom_site_type_symbol
_atom_site_fract_x
_atom_site_fract_y
_atom_site_fract_z
_atom_site_U_iso_or_equiv
_atom_site_adp_type
_atom_site_occupancy
_atom_site_symmetry_multiplicity
_atom_site_calc_flag
_atom_site_refinement_flags
_atom_site_disorder_assembly
_atom_site_disorder_group
Yb1 Yb 0.5000 0.5000 0.0000 0.01521(12) Uani 1 2 d S . .
V1 V 0.71684(6) 0.56395(6) 0.08839(4) 0.0162(2) Uani 1 1 d . . .
V2 V 0.53765(6) 0.61753(6) 0.14830(4) 0.0147(2) Uani 1 1 d . . .
V3 V 0.41013(7) 0.46387(7) 0.21575(5) 0.0220(2) Uani 1 1 d . . .
V4 V 0.74969(6) 0.74673(6) -0.00392(5) 0.0196(2) Uani 1 1 d . . .
V5 V 0.54828(6) 0.68928(6) -0.10875(4) 0.0169(2) Uani 1 1 d . . .
O1 O 0.6470(3) 0.5106(3) 0.0300(2) 0.0228(9) Uani 1 1 d . . .
O2 O 0.6569(3) 0.5957(3) 0.15120(18) 0.0218(8) Uani 1 1 d . . .
O3 O 0.4831(3) 0.6026(3) 0.07361(18) 0.0212(8) Uani 1 1 d . . .
O4 O 0.4959(3) 0.5455(3) 0.20249(19) 0.0206(8) Uani 1 1 d . . .
O5 O 0.4322(3) 0.3546(3) 0.1830(2) 0.0299(10) Uani 1 1 d . . .
O6 O 0.4151(4) 0.4528(4) 0.2921(2) 0.0476(14) Uani 1 1 d . . .
O7 O 0.3096(4) 0.4997(3) 0.1858(3) 0.0456(14) Uani 1 1 d . . .
O8 O 0.5244(3) 0.7215(3) 0.16995(18) 0.0217(8) Uani 1 1 d . . .
O9 O 0.7639(3) 0.6600(3) 0.0573(2) 0.0278(9) Uani 1 1 d . . .
O10 O 0.6485(3) 0.7318(3) -0.0625(2) 0.0343(10) Uani 1 1 d . . .
O11 O 0.4753(3) 0.7711(3) -0.1243(2) 0.0286(9) Uani 1 1 d . . .
O12 O 0.7476(3) 0.8442(3) 0.0316(2) 0.0315(10) Uani 1 1 d . . .
O13 O 0.8364(3) 0.7445(3) -0.0405(2) 0.0274(9) Uani 1 1 d . . .
O14 O 0.7966(3) 0.4946(3) 0.1174(2) 0.0284(10) Uani 1 1 d . . .
O15 O 0.4969(3) 0.3919(3) 0.0696(2) 0.0263(9) Uani 1 1 d . . .
N1 N 0.0000 0.5000 0.5000 0.0239(14) Uani 1 2 d SDU . .
C1 C -0.0131(10) 0.5301(11) 0.4298(6) 0.045(3) Uani 0.50 1 d PDU A 1
C2 C 0.0912(9) 0.5280(9) 0.4167(6) 0.081(3) Uani 1 1 d DU . .
C3 C 0.0999(9) 0.4984(10) 0.4902(7) 0.042(3) Uani 0.50 1 d PDU A 2
C4 C 0.0334(11) 0.4037(9) 0.5066(7) 0.046(3) Uani 0.50 1 d PDU A 3
C5 C -0.0167(5) 0.3389(4) 0.4574(3) 0.0364(14) Uani 1 1 d DU . .
C6 C -0.0547(11) 0.4363(9) 0.4580(8) 0.047(2) Uani 0.50 1 d PDU A 4
N2 N 0.5000 0.0000 0.5000 0.068(3) Uani 1 2 d SDU . .
C8 C 0.5895(11) -0.0415(17) 0.4942(11) 0.085(3) Uani 0.50 1 d PDU B 5
C9 C 0.6660(10) -0.0041(9) 0.5448(8) 0.095(3) Uani 1 1 d DU . .
C10 C 0.5765(11) 0.0386(16) 0.5454(11) 0.083(4) Uani 0.50 1 d PDU B 6
C11 C 0.517(2) -0.0106(16) 0.4316(9) 0.096(4) Uani 0.50 1 d PDU B 7
C12 C 0.5050(13) 0.0813(13) 0.4018(8) 0.123(4) Uani 1 1 d DU . .
C13 C 0.510(2) 0.0949(13) 0.4751(11) 0.101(4) Uani 0.50 1 d PDU B 8
N3 N 0.5000 0.5000 0.5000 0.0388(18) Uani 1 2 d SDU . .
C14 C 0.5256(10) 0.4712(9) 0.4428(6) 0.039(2) Uani 0.50 1 d PDU C 9
C15 C 0.5135(6) 0.3613(7) 0.4338(4) 0.0548(19) Uani 1 1 d DU . .
C16 C 0.4923(8) 0.3905(8) 0.4939(6) 0.032(2) Uani 0.50 1 d PDU C 10
C17 C 0.3937(9) 0.4944(10) 0.5004(7) 0.041(3) Uani 0.50 1 d PDU C 11
C18 C 0.3467(7) 0.5218(7) 0.4319(5) 0.063(2) Uani 1 1 d DU . .
C19 C 0.4555(9) 0.5327(11) 0.4352(6) 0.043(3) Uani 0.50 1 d PDU C 12
N4 N 0.1891(5) 0.2516(4) 0.2417(3) 0.0512(19) Uani 1 1 d . . .
C20 C 0.1741(8) 0.3535(6) 0.2361(6) 0.075(4) Uani 1 1 d . . .
C21 C 0.1094(11) 0.3877(8) 0.2810(9) 0.114(6) Uani 1 1 d . . .
C22 C 0.2215(9) 0.2238(7) 0.3097(4) 0.071(3) Uani 1 1 d . . .
C23 C 0.3127(11) 0.2658(9) 0.3386(6) 0.097(5) Uani 1 1 d . . .
C24 C 0.2562(6) 0.2306(6) 0.1984(4) 0.048(2) Uani 1 1 d . . .
C25 C 0.2939(8) 0.1341(8) 0.2050(5) 0.067(3) Uani 1 1 d . . .
C26 C 0.0996(7) 0.2014(6) 0.2189(5) 0.062(3) Uani 1 1 d . . .
C27 C 0.0421(7) 0.2348(7) 0.1572(5) 0.062(3) Uani 1 1 d . . .
N5 N 0.7289(4) 0.3480(4) 0.2696(3) 0.0335(13) Uani 1 1 d . . .
C28 C 0.6603(5) 0.4257(5) 0.2609(3) 0.0364(15) Uani 1 1 d . . .
C29 C 0.6546(6) 0.4760(6) 0.3211(4) 0.050(2) Uani 1 1 d . . .
C30 C 0.7020(5) 0.2745(5) 0.3114(3) 0.0403(17) Uani 1 1 d . . .
C31 C 0.6101(7) 0.2323(6) 0.2880(4) 0.056(2) Uani 1 1 d . . .
C32 C 0.7311(5) 0.3132(5) 0.2022(3) 0.0385(17) Uani 1 1 d . . .
C33 C 0.7930(6) 0.2312(7) 0.2000(4) 0.049(2) Uani 1 1 d . . .
C34 C 0.8205(5) 0.3799(6) 0.3017(3) 0.0436(18) Uani 1 1 d . . .
C35 C 0.8598(6) 0.4592(9) 0.2679(4) 0.064(3) Uani 1 1 d . . .
N6 N 0.7724(11) 0.1643(12) 0.0080(9) 0.090(4) Uani 0.637(15) 1 d PU D 20
C36 C 0.7308(11) 0.2264(12) 0.0133(9) 0.064(4) Uani 0.637(15) 1 d PU D 20
C37 C 0.6800(5) 0.3033(6) 0.0303(4) 0.0479(19) Uani 1 1 d U D 20
N6' N 0.8355(16) 0.2330(17) 0.0204(13) 0.067(5) Uani 0.363(15) 1 d PU D 21
C36' C 0.768(2) 0.268(2) 0.0264(16) 0.067(5) Uani 0.363(15) 1 d PU D 21

loop_
_atom_site_aniso_label
_atom_site_aniso_U_11
_atom_site_aniso_U_22
_atom_site_aniso_U_33
_atom_site_aniso_U_23
_atom_site_aniso_U_13
_atom_site_aniso_U_12
Yb1 0.01429(18) 0.02063(19) 0.01195(18) -0.00357(11) 0.00576(12) -0.00460(11)
V1 0.0112(4) 0.0201(4) 0.0185(4) 0.0009(3) 0.0055(3) -0.0011(3)
V2 0.0139(4) 0.0170(4) 0.0144(4) -0.0028(3) 0.0060(3) -0.0017(3)
V3 0.0248(5) 0.0179(5) 0.0279(5) -0.0033(4) 0.0177(4) -0.0032(4)
V4 0.0131(4) 0.0182(5) 0.0283(5) 0.0006(4) 0.0056(4) -0.0024(3)
V5 0.0164(4) 0.0165(4) 0.0187(4) -0.0007(3) 0.0056(3) 0.0001(3)
O1 0.0140(18) 0.032(2) 0.024(2) -0.0065(16) 0.0075(16) -0.0048(15)
O2 0.0162(18) 0.028(2) 0.0216(19) -0.0047(16) 0.0053(15) -0.0025(16)
O3 0.0202(19) 0.027(2) 0.0166(18) -0.0050(15) 0.0030(15) 0.0003(16)
O4 0.0215(19) 0.0184(19) 0.025(2) 0.0007(15) 0.0112(16) -0.0016(15)
O5 0.043(3) 0.020(2) 0.032(2) -0.0040(17) 0.024(2) -0.0044(18)
O6 0.077(4) 0.044(3) 0.030(3) -0.001(2) 0.032(3) -0.019(3)
O7 0.025(3) 0.035(3) 0.079(4) 0.000(2) 0.014(3) -0.0009(19)
O8 0.028(2) 0.0177(19) 0.0220(19) -0.0037(15) 0.0124(16) -0.0018(16)
O9 0.027(2) 0.026(2) 0.032(2) 0.0040(18) 0.0100(18) -0.0084(17)
O10 0.021(2) 0.036(2) 0.043(3) -0.001(2) -0.0014(19) -0.0076(19)
O11 0.030(2) 0.026(2) 0.029(2) -0.0054(17) 0.0014(18) 0.0087(18)
O12 0.025(2) 0.024(2) 0.044(3) -0.0063(19) 0.0043(19) 0.0008(17)
O13 0.021(2) 0.027(2) 0.037(2) 0.0049(18) 0.0120(18) -0.0006(16)
O14 0.021(2) 0.039(3) 0.026(2) 0.0073(17) 0.0062(18) 0.0099(17)
O15 0.028(2) 0.029(2) 0.023(2) 0.0022(17) 0.0078(17) -0.0048(18)
N1 0.029(3) 0.023(3) 0.021(3) 0.000(2) 0.008(3) -0.008(2)
C1 0.055(5) 0.042(5) 0.037(5) -0.002(4) 0.010(4) -0.014(4)
C2 0.093(5) 0.081(5) 0.074(5) -0.007(4) 0.031(4) -0.011(5)
C3 0.039(5) 0.045(5) 0.045(5) -0.007(4) 0.015(5) -0.005(4)
C4 0.051(5) 0.041(5) 0.045(5) -0.002(4) 0.005(4) -0.002(4)
C5 0.044(3) 0.026(3) 0.038(3) -0.012(3) 0.006(3) -0.004(3)
C6 0.051(5) 0.042(4) 0.047(4) -0.006(4) 0.005(4) -0.007(4)
N2 0.060(4) 0.076(5) 0.079(5) 0.021(4) 0.043(4) 0.004(4)
C8 0.079(5) 0.090(6) 0.093(6) 0.011(5) 0.032(5) 0.004(5)
C9 0.091(6) 0.096(6) 0.099(6) 0.009(5) 0.026(5) -0.003(5)
C10 0.078(6) 0.085(6) 0.091(6) 0.006(5) 0.031(5) -0.001(5)
C11 0.091(6) 0.104(6) 0.097(6) 0.011(5) 0.031(5) 0.002(5)
C12 0.116(6) 0.137(7) 0.119(6) 0.012(6) 0.029(6) 0.006(6)
C13 0.092(7) 0.104(7) 0.107(7) 0.013(6) 0.021(6) -0.003(6)
N3 0.034(3) 0.045(4) 0.034(3) 0.019(3) -0.002(3) -0.016(3)
C14 0.037(5) 0.046(5) 0.036(4) 0.004(4) 0.010(4) -0.004(4)
C15 0.043(4) 0.075(5) 0.047(4) 0.001(4) 0.008(3) 0.005(4)
C16 0.027(4) 0.037(5) 0.032(5) 0.006(4) 0.007(4) 0.003(4)
C17 0.038(5) 0.039(5) 0.044(5) 0.003(4) 0.006(5) -0.004(4)
C18 0.063(4) 0.049(4) 0.066(4) 0.000(4) -0.021(4) 0.007(4)
C19 0.047(5) 0.037(5) 0.042(5) 0.010(4) -0.003(4) 0.001(4)
N4 0.078(5) 0.031(3) 0.058(4) -0.009(3) 0.048(4) -0.023(3)
C20 0.081(7) 0.030(4) 0.133(10) -0.013(5) 0.069(7) -0.025(4)
C21 0.124(11) 0.046(6) 0.202(17) -0.048(8) 0.112(12) -0.035(7)
C22 0.121(9) 0.056(6) 0.044(5) -0.015(4) 0.038(5) -0.041(6)
C23 0.149(13) 0.075(8) 0.063(7) -0.011(6) 0.010(8) -0.051(8)
C24 0.050(5) 0.054(5) 0.049(4) 0.004(4) 0.032(4) -0.012(4)
C25 0.073(7) 0.074(7) 0.062(6) 0.004(5) 0.030(5) 0.016(5)
C26 0.078(6) 0.043(4) 0.085(7) -0.023(4) 0.071(6) -0.034(4)
C27 0.058(5) 0.056(5) 0.084(7) -0.014(5) 0.045(5) -0.014(4)
N5 0.025(3) 0.047(3) 0.029(3) 0.013(2) 0.008(2) 0.020(2)
C28 0.028(3) 0.039(4) 0.042(4) 0.015(3) 0.006(3) 0.016(3)
C29 0.053(5) 0.051(5) 0.051(5) 0.017(4) 0.024(4) 0.029(4)
C30 0.053(4) 0.041(4) 0.028(3) 0.017(3) 0.010(3) 0.019(3)
C31 0.072(6) 0.046(5) 0.051(5) 0.014(4) 0.015(4) -0.005(4)
C32 0.032(3) 0.055(4) 0.028(3) 0.011(3) 0.003(3) 0.021(3)
C33 0.044(4) 0.071(6) 0.031(4) -0.002(4) 0.004(3) 0.030(4)
C34 0.034(4) 0.069(5) 0.026(3) 0.008(3) 0.002(3) 0.016(4)
C35 0.034(4) 0.113(9) 0.042(5) 0.015(5) 0.002(3) -0.013(5)
N6 0.072(7) 0.075(7) 0.128(8) -0.029(6) 0.032(6) 0.004(6)
C36 0.044(6) 0.055(6) 0.096(7) -0.032(6) 0.021(5) 0.014(5)
C37 0.037(4) 0.047(4) 0.060(4) -0.013(3) 0.010(3) 0.017(3)
N6' 0.060(8) 0.062(8) 0.084(8) -0.004(7) 0.022(7) 0.009(6)
C36' 0.065(8) 0.059(8) 0.080(8) -0.009(7) 0.019(7) 0.008(7)

loop_
_atom_type_symbol
_atom_type_description
_atom_type_scat_dispersion_real
_atom_type_scat_dispersion_imag
_atom_type_scat_source
C C 0.0033 0.0016 'International Tables Vol C Tables 4.2.6.8 and 6.1.1.4'
H H 0.0000 0.0000 'International Tables Vol C Tables 4.2.6.8 and 6.1.1.4'
Yb Yb -0.3850 5.5486 'International Tables Vol C Tables 4.2.6.8 and 6.1.1.4'
N N 0.0061 0.0033 'International Tables Vol C Tables 4.2.6.8 and 6.1.1.4'
O O 0.0106 0.0060 'International Tables Vol C Tables 4.2.6.8 and 6.1.1.4'
V V 0.3005 0.5294 'International Tables Vol C Tables 4.2.6.8 and 6.1.1.4'

loop_
_geom_angle_atom_site_label_1
_geom_angle_atom_site_label_2
_geom_angle_atom_site_label_3
_geom_angle
_geom_angle_site_symmetry_1
_geom_angle_site_symmetry_3
O15 Yb1 O15 180.0(2) 3_665 .
O15 Yb1 O1 89.58(16) 3_665 3_665
O15 Yb1 O1 90.42(16) . 3_665
O15 Yb1 O1 90.42(16) 3_665 .
O15 Yb1 O1 89.58(16) . .
O1 Yb1 O1 180.0(3) 3_665 .
O15 Yb1 O3 89.87(16) 3_665 3_665
O15 Yb1 O3 90.13(16) . 3_665
O1 Yb1 O3 88.73(14) 3_665 3_665
O1 Yb1 O3 91.27(14) . 3_665
O15 Yb1 O3 90.13(16) 3_665 .
O15 Yb1 O3 89.87(16) . .
O1 Yb1 O3 91.27(14) 3_665 .
O1 Yb1 O3 88.73(14) . .
O3 Yb1 O3 180.00(14) 3_665 .
O15 Yb1 V2 103.29(11) 3_665 .
O15 Yb1 V2 76.71(11) . .
O1 Yb1 V2 106.86(11) 3_665 .
O1 Yb1 V2 73.14(11) . .
O3 Yb1 V2 159.43(10) 3_665 .
O3 Yb1 V2 20.57(10) . .
O15 Yb1 V2 76.71(11) 3_665 3_665
O15 Yb1 V2 103.29(11) . 3_665
O1 Yb1 V2 73.14(11) 3_665 3_665
O1 Yb1 V2 106.86(11) . 3_665
O3 Yb1 V2 20.57(10) 3_665 3_665
O3 Yb1 V2 159.43(10) . 3_665
V2 Yb1 V2 180.0 . 3_665
O15 Yb1 V1 92.34(11) 3_665 .
O15 Yb1 V1 87.66(11) . .
O1 Yb1 V1 161.01(11) 3_665 .
O1 Yb1 V1 18.99(11) . .
O3 Yb1 V1 110.16(10) 3_665 .
O3 Yb1 V1 69.84(10) . .
V2 Yb1 V1 54.35(2) . .
V2 Yb1 V1 125.65(2) 3_665 .
O15 Yb1 V1 87.66(11) 3_665 3_665
O15 Yb1 V1 92.34(11) . 3_665
O1 Yb1 V1 18.99(11) 3_665 3_665
O1 Yb1 V1 161.01(11) . 3_665
O3 Yb1 V1 69.84(10) 3_665 3_665
O3 Yb1 V1 110.16(10) . 3_665
V2 Yb1 V1 125.65(2) . 3_665
V2 Yb1 V1 54.35(2) 3_665 3_665
V1 Yb1 V1 180.0 . 3_665
O14 V1 O1 108.3(2) . .
O14 V1 O9 109.5(2) . .
O1 V1 O9 109.7(2) . .
O14 V1 O2 108.2(2) . .
O1 V1 O2 110.24(19) . .
O9 V1 O2 110.9(2) . .
O14 V1 Yb1 125.37(17) . .
O1 V1 Yb1 25.18(14) . .
O9 V1 Yb1 113.50(15) . .
O2 V1 Yb1 86.27(12) . .
O8 V2 O3 109.4(2) . .
O8 V2 O4 107.89(19) . .
O3 V2 O4 112.0(2) . .
O8 V2 O2 109.1(2) . .
O3 V2 O2 109.03(19) . .
O4 V2 O2 109.44(19) . .
O8 V2 Yb1 134.69(15) . .
O3 V2 Yb1 27.85(14) . .
O4 V2 Yb1 105.66(13) . .
O2 V2 Yb1 86.96(13) . .
O7 V3 O6 107.7(3) . .
O7 V3 O5 111.0(3) . .
O6 V3 O5 108.6(3) . .
O7 V3 O4 111.0(2) . .
O6 V3 O4 108.2(2) . .
O5 V3 O4 110.29(19) . .
O12 V4 O13 108.8(2) . .
O12 V4 O10 110.4(2) . .
O13 V4 O10 108.2(2) . .
O12 V4 O9 107.3(2) . .
O13 V4 O9 109.1(2) . .
O10 V4 O9 113.1(2) . .
O11 V5 O15 108.5(2) . 3_665
O11 V5 O10 109.2(2) . .
O15 V5 O10 110.8(2) 3_665 .
O11 V5 O5 107.3(2) . 3_665
O15 V5 O5 109.2(2) 3_665 3_665
O10 V5 O5 111.8(2) . 3_665
V1 O1 Yb1 135.8(2) . .
V1 O2 V2 129.8(2) . .
V2 O3 Yb1 131.6(2) . .
V2 O4 V3 147.3(2) . .
V5 O5 V3 137.4(3) 3_665 .
V1 O9 V4 146.4(3) . .
V5 O10 V4 164.5(3) . .
V5 O15 Yb1 157.2(3) 3_665 .
C6 N1 C6 180.0(8) 3_566 .
C6 N1 C4 65.8(8) 3_566 3_566
C6 N1 C4 114.2(8) . 3_566
C6 N1 C4 114.2(8) 3_566 .
C6 N1 C4 65.8(8) . .
C4 N1 C4 180.000(4) 3_566 .
C6 N1 C1 112.1(9) 3_566 .
C6 N1 C1 67.9(8) . .
C4 N1 C1 69.7(8) 3_566 .
C4 N1 C1 110.3(8) . .
C6 N1 C1 67.9(8) 3_566 3_566
C6 N1 C1 112.1(9) . 3_566
C4 N1 C1 110.3(8) 3_566 3_566
C4 N1 C1 69.7(8) . 3_566
C1 N1 C1 180.000(4) . 3_566
C6 N1 C3 111.3(8) 3_566 3_566
C6 N1 C3 68.7(8) . 3_566
C4 N1 C3 71.5(8) 3_566 3_566
C4 N1 C3 108.5(8) . 3_566
C1 N1 C3 99.4(8) . 3_566
C1 N1 C3 80.6(8) 3_566 3_566
C6 N1 C3 68.7(8) 3_566 .
C6 N1 C3 111.3(8) . .
C4 N1 C3 108.5(8) 3_566 .
C4 N1 C3 71.5(8) . .
C1 N1 C3 80.6(8) . .
C1 N1 C3 99.4(8) 3_566 .
C3 N1 C3 180.0(10) 3_566 .
N1 C1 C2 101.3(9) . .
C3 C2 C1 76.0(8) . .
N1 C3 C2 102.1(9) . .
N1 C4 C5 114.3(10) . .
C4 C5 C6 63.2(8) . .
N1 C6 C5 115.9(10) . .
C10 N2 C10 180.0(15) 3_656 .
C10 N2 C8 113.0(12) 3_656 .
C10 N2 C8 67.0(12) . .
C10 N2 C8 67.0(12) 3_656 3_656
C10 N2 C8 113.0(12) . 3_656
C8 N2 C8 180.0(18) . 3_656
C10 N2 C13 76.1(14) 3_656 3_656
C10 N2 C13 103.9(14) . 3_656
C8 N2 C13 78.4(15) . 3_656
C8 N2 C13 101.6(15) 3_656 3_656
C10 N2 C13 103.9(14) 3_656 .
C10 N2 C13 76.1(14) . .
C8 N2 C13 101.6(15) . .
C8 N2 C13 78.4(15) 3_656 .
C13 N2 C13 180.0(16) 3_656 .
C10 N2 C11 65.1(15) 3_656 .
C10 N2 C11 114.9(15) . .
C8 N2 C11 64.9(14) . .
C8 N2 C11 115.1(14) 3_656 .
C13 N2 C11 106.5(13) 3_656 .
C13 N2 C11 73.5(13) . .
C10 N2 C11 114.9(15) 3_656 3_656
C10 N2 C11 65.1(15) . 3_656
C8 N2 C11 115.1(14) . 3_656
C8 N2 C11 64.9(14) 3_656 3_656
C13 N2 C11 73.5(13) 3_656 3_656
C13 N2 C11 106.5(13) . 3_656
C11 N2 C11 180.000(6) . 3_656
N2 C8 C9 111.5(14) . .
C10 C9 C8 65.9(13) . .
N2 C10 C9 115.4(15) . .
C12 C11 N2 106.5(15) . .
C11 C12 C13 73.1(14) . .
N2 C13 C12 104.0(15) . .
C14 N3 C14 180.0(4) 3_666 .
C14 N3 C19 56.2(9) 3_666 3_666
C14 N3 C19 123.8(9) . 3_666
C14 N3 C19 123.8(9) 3_666 .
C14 N3 C19 56.2(9) . .
C19 N3 C19 180.000(3) 3_666 .
C14 N3 C17 65.7(8) 3_666 .
C14 N3 C17 114.3(8) . .
C19 N3 C17 105.2(7) 3_666 .
C19 N3 C17 74.8(7) . .
C14 N3 C17 114.3(8) 3_666 3_666
C14 N3 C17 65.7(8) . 3_666
C19 N3 C17 74.8(7) 3_666 3_666
C19 N3 C17 105.2(7) . 3_666
C17 N3 C17 180.0(10) . 3_666
C14 N3 C16 110.1(7) 3_666 .
C14 N3 C16 69.9(7) . .
C19 N3 C16 76.6(7) 3_666 .
C19 N3 C16 103.4(7) . .
C17 N3 C16 83.8(7) . .
C17 N3 C16 96.2(7) 3_666 .
C14 N3 C16 69.9(7) 3_666 3_666
C14 N3 C16 110.1(7) . 3_666
C19 N3 C16 103.4(7) 3_666 3_666
C19 N3 C16 76.6(7) . 3_666
C17 N3 C16 96.2(7) . 3_666
C17 N3 C16 83.8(7) 3_666 3_666
C16 N3 C16 180.000(2) . 3_666
N3 C14 C15 111.0(9) . .
C16 C15 C14 68.7(8) . .
C15 C16 N3 110.2(8) . .
C18 C17 N3 105.7(9) . .
C17 C18 C19 72.5(8) . .
N3 C19 C18 106.8(9) . .
C22 N4 C24 113.2(8) . .
C22 N4 C20 111.3(8) . .
C24 N4 C20 105.1(6) . .
C22 N4 C26 107.0(7) . .
C24 N4 C26 110.3(6) . .
C20 N4 C26 110.0(8) . .
N4 C20 C21 111.8(8) . .
N4 C22 C23 113.3(8) . .
N4 C24 C25 114.2(7) . .
C27 C26 N4 116.7(7) . .
C34 N5 C30 106.0(5) . .
C34 N5 C28 111.4(6) . .
C30 N5 C28 111.6(5) . .
C34 N5 C32 111.4(5) . .
C30 N5 C32 111.5(6) . .
C28 N5 C32 105.1(5) . .
C29 C28 N5 113.8(6) . .
N5 C30 C31 115.1(6) . .
C33 C32 N5 113.9(5) . .
N5 C34 C35 114.8(6) . .
N6 C36 C37 171(2) . .

loop_
_geom_bond_atom_site_label_1
_geom_bond_atom_site_label_2
_geom_bond_distance
_geom_bond_site_symmetry_2
Yb1 O15 2.191(4) 3_665
Yb1 O15 2.191(4) .
Yb1 O1 2.200(4) 3_665
Yb1 O1 2.200(4) .
Yb1 O3 2.234(4) 3_665
Yb1 O3 2.234(4) .
Yb1 V2 3.5771(9) .
Yb1 V2 3.5771(9) 3_665
Yb1 V1 3.6025(9) .
Yb1 V1 3.6025(9) 3_665
V1 O14 1.618(4) .
V1 O1 1.682(4) .
V1 O9 1.769(4) .
V1 O2 1.807(4) .
V2 O8 1.628(4) .
V2 O3 1.680(4) .
V2 O4 1.769(4) .
V2 O2 1.814(4) .
V3 O7 1.626(6) .
V3 O6 1.632(5) .
V3 O5 1.816(4) .
V3 O4 1.826(4) .
V4 O12 1.632(4) .
V4 O13 1.635(4) .
V4 O10 1.810(4) .
V4 O9 1.819(4) .
V5 O11 1.630(4) .
V5 O15 1.675(4) 3_665
V5 O10 1.770(4) .
V5 O5 1.787(4) 3_665
O5 V5 1.787(4) 3_665
O15 V5 1.675(4) 3_665
N1 C6 1.455(13) 3_566
N1 C6 1.455(13) .
N1 C4 1.509(13) 3_566
N1 C4 1.509(13) .
N1 C1 1.548(13) .
N1 C1 1.548(13) 3_566
N1 C3 1.554(13) 3_566
N1 C3 1.554(13) .
C1 C2 1.641(15) .
C2 C3 1.617(15) .
C4 C5 1.524(13) .
C5 C6 1.551(14) .
N2 C10 1.486(17) 3_656
N2 C10 1.486(17) .
N2 C8 1.505(16) .
N2 C8 1.505(16) 3_656
N2 C13 1.519(18) 3_656
N2 C13 1.519(18) .
N2 C11 1.539(18) .
N2 C11 1.539(18) 3_656
C8 C9 1.540(18) .
C9 C10 1.491(17) .
C11 C12 1.500(18) .
C12 C13 1.571(18) .
N3 C14 1.412(12) 3_666
N3 C14 1.412(12) .
N3 C19 1.511(12) 3_666
N3 C19 1.511(12) .
N3 C17 1.604(13) .
N3 C17 1.604(13) 3_666
N3 C16 1.627(12) .
N3 C16 1.627(12) 3_666
C14 C15 1.644(14) .
C15 C16 1.445(12) .
C17 C18 1.566(14) .
C18 C19 1.634(14) .
N4 C22 1.510(13) .
N4 C24 1.517(10) .
N4 C20 1.525(11) .
N4 C26 1.542(11) .
C20 C21 1.566(15) .
C22 C23 1.534(17) .
C24 C25 1.533(14) .
C26 C27 1.530(16) .
N5 C34 1.505(10) .
N5 C30 1.507(9) .
N5 C28 1.534(8) .
N5 C32 1.538(9) .
C28 C29 1.503(12) .
C30 C31 1.520(13) .
C32 C33 1.535(10) .
C34 C35 1.548(13) .
N6 C36 1.13(2) .
C36 C37 1.452(15) .
N6' C36' 1.17(4) .

loop_
_geom_torsion_atom_site_label_1
_geom_torsion_atom_site_label_2
_geom_torsion_atom_site_label_3
_geom_torsion_atom_site_label_4
_geom_torsion
_geom_torsion_site_symmetry_1
_geom_torsion_site_symmetry_4
O15 Yb1 V1 O14 -137.2(2) 3_665 .
O15 Yb1 V1 O14 42.8(2) . .
O1 Yb1 V1 O14 127.3(4) 3_665 .
O1 Yb1 V1 O14 -52.7(4) . .
O3 Yb1 V1 O14 -46.4(2) 3_665 .
O3 Yb1 V1 O14 133.6(2) . .
V2 Yb1 V1 O14 118.1(2) . .
V2 Yb1 V1 O14 -61.9(2) 3_665 .
O15 Yb1 V1 O1 -84.5(4) 3_665 .
O15 Yb1 V1 O1 95.5(4) . .
O1 Yb1 V1 O1 180.0 3_665 .
O3 Yb1 V1 O1 6.3(4) 3_665 .
O3 Yb1 V1 O1 -173.7(4) . .
V2 Yb1 V1 O1 170.8(4) . .
V2 Yb1 V1 O1 -9.2(4) 3_665 .
O15 Yb1 V1 O9 1.9(2) 3_665 .
O15 Yb1 V1 O9 -178.1(2) . .
O1 Yb1 V1 O9 -93.6(4) 3_665 .
O1 Yb1 V1 O9 86.4(4) . .
O3 Yb1 V1 O9 92.7(2) 3_665 .
O3 Yb1 V1 O9 -87.3(2) . .
V2 Yb1 V1 O9 -102.76(16) . .
V2 Yb1 V1 O9 77.24(16) 3_665 .
O15 Yb1 V1 O2 113.09(18) 3_665 .
O15 Yb1 V1 O2 -66.91(18) . .
O1 Yb1 V1 O2 17.6(4) 3_665 .
O1 Yb1 V1 O2 -162.4(4) . .
O3 Yb1 V1 O2 -156.19(18) 3_665 .
O3 Yb1 V1 O2 23.81(18) . .
V2 Yb1 V1 O2 8.40(13) . .
V2 Yb1 V1 O2 -171.60(13) 3_665 .
O15 Yb1 V2 O8 22.5(2) 3_665 .
O15 Yb1 V2 O8 -157.5(2) . .
O1 Yb1 V2 O8 -71.1(2) 3_665 .
O1 Yb1 V2 O8 108.9(2) . .
O3 Yb1 V2 O8 151.0(4) 3_665 .
O3 Yb1 V2 O8 -29.0(4) . .
V1 Yb1 V2 O8 105.7(2) . .
V1 Yb1 V2 O8 -74.3(2) 3_665 .
O15 Yb1 V2 O3 51.5(3) 3_665 .
O15 Yb1 V2 O3 -128.5(3) . .
O1 Yb1 V2 O3 -42.2(3) 3_665 .
O1 Yb1 V2 O3 137.8(3) . .
O3 Yb1 V2 O3 180.000(1) 3_665 .
V1 Yb1 V2 O3 134.7(3) . .
V1 Yb1 V2 O3 -45.3(3) 3_665 .
O15 Yb1 V2 O4 159.05(18) 3_665 .
O15 Yb1 V2 O4 -20.95(18) . .
O1 Yb1 V2 O4 65.40(18) 3_665 .
O1 Yb1 V2 O4 -114.60(18) . .
O3 Yb1 V2 O4 -72.4(3) 3_665 .
O3 Yb1 V2 O4 107.6(3) . .
V1 Yb1 V2 O4 -117.70(14) . .
V1 Yb1 V2 O4 62.30(14) 3_665 .
O15 Yb1 V2 O2 -91.60(18) 3_665 .
O15 Yb1 V2 O2 88.40(18) . .
O1 Yb1 V2 O2 174.75(18) 3_665 .
O1 Yb1 V2 O2 -5.25(18) . .
O3 Yb1 V2 O2 36.9(3) 3_665 .
O3 Yb1 V2 O2 -143.1(3) . .
V1 Yb1 V2 O2 -8.36(13) . .
V1 Yb1 V2 O2 171.64(13) 3_665 .
O14 V1 O1 Yb1 136.9(3) . .
O9 V1 O1 Yb1 -103.6(3) . .
O2 V1 O1 Yb1 18.7(4) . .
O15 Yb1 O1 V1 96.0(3) 3_665 .
O15 Yb1 O1 V1 -84.0(3) . .
O3 Yb1 O1 V1 -174.1(3) 3_665 .
O3 Yb1 O1 V1 5.9(3) . .
V2 Yb1 O1 V1 -7.8(3) . .
V2 Yb1 O1 V1 172.2(3) 3_665 .
V1 Yb1 O1 V1 180.0 3_665 .
O14 V1 O2 V2 -143.8(3) . .
O1 V1 O2 V2 -25.6(4) . .
O9 V1 O2 V2 96.0(3) . .
Yb1 V1 O2 V2 -17.7(3) . .
O8 V2 O2 V1 -118.8(3) . .
O3 V2 O2 V1 0.6(4) . .
O4 V2 O2 V1 123.4(3) . .
Yb1 V2 O2 V1 17.8(3) . .
O8 V2 O3 Yb1 158.6(3) . .
O4 V2 O3 Yb1 -81.9(3) . .
O2 V2 O3 Yb1 39.4(3) . .
O15 Yb1 O3 V2 -130.4(3) 3_665 .
O15 Yb1 O3 V2 49.6(3) . .
O1 Yb1 O3 V2 140.0(3) 3_665 .
O1 Yb1 O3 V2 -40.0(3) . .
V2 Yb1 O3 V2 180.0 3_665 .
V1 Yb1 O3 V2 -37.9(2) . .
V1 Yb1 O3 V2 142.1(2) 3_665 .
O8 V2 O4 V3 112.5(4) . .
O3 V2 O4 V3 -7.8(5) . .
O2 V2 O4 V3 -128.9(4) . .
Yb1 V2 O4 V3 -36.5(5) . .
O7 V3 O4 V2 -47.0(5) . .
O6 V3 O4 V2 -165.0(5) . .
O5 V3 O4 V2 76.4(5) . .
O7 V3 O5 V5 70.6(5) . 3_665
O6 V3 O5 V5 -171.2(4) . 3_665
O4 V3 O5 V5 -52.8(5) . 3_665
O14 V1 O9 V4 145.7(5) . .
O1 V1 O9 V4 27.1(5) . .
O2 V1 O9 V4 -94.9(5) . .
Yb1 V1 O9 V4 0.3(5) . .
O12 V4 O9 V1 117.6(5) . .
O13 V4 O9 V1 -124.7(5) . .
O10 V4 O9 V1 -4.3(6) . .
O11 V5 O10 V4 139.0(12) . .
O15 V5 O10 V4 19.6(13) 3_665 .
O5 V5 O10 V4 -102.5(12) 3_665 .
O12 V4 O10 V5 -128.4(12) . .
O13 V4 O10 V5 112.7(12) . .
O9 V4 O10 V5 -8.3(13) . .
O1 Yb1 O15 V5 3.1(7) 3_665 3_665
O1 Yb1 O15 V5 -176.9(7) . 3_665
O3 Yb1 O15 V5 -85.6(7) 3_665 3_665
O3 Yb1 O15 V5 94.4(7) . 3_665
V2 Yb1 O15 V5 110.3(7) . 3_665
V2 Yb1 O15 V5 -69.7(7) 3_665 3_665
V1 Yb1 O15 V5 164.2(7) . 3_665
V1 Yb1 O15 V5 -15.8(7) 3_665 3_665
C6 N1 C1 C2 63.1(12) 3_566 .
C6 N1 C1 C2 -116.9(12) . .
C4 N1 C1 C2 114.6(11) 3_566 .
C4 N1 C1 C2 -65.4(11) . .
C3 N1 C1 C2 -179.2(9) 3_566 .
C3 N1 C1 C2 0.8(9) . .
N1 C1 C2 C3 -0.8(9) . .
C6 N1 C3 C2 -119.2(11) 3_566 .
C6 N1 C3 C2 60.8(11) . .
C4 N1 C3 C2 -65.6(11) 3_566 .
C4 N1 C3 C2 114.4(11) . .
C1 N1 C3 C2 -0.8(10) . .
C1 N1 C3 C2 179.2(10) 3_566 .
C1 C2 C3 N1 0.8(9) . .
C6 N1 C4 C5 -173.0(11) 3_566 .
C6 N1 C4 C5 7.0(11) . .
C1 N1 C4 C5 -45.6(14) . .
C1 N1 C4 C5 134.4(14) 3_566 .
C3 N1 C4 C5 62.3(13) 3_566 .
C3 N1 C4 C5 -117.7(13) . .
N1 C4 C5 C6 -6.8(11) . .
C4 N1 C6 C5 173.0(11) 3_566 .
C4 N1 C6 C5 -7.0(11) . .
C1 N1 C6 C5 119.4(14) . .
C1 N1 C6 C5 -60.6(14) 3_566 .
C3 N1 C6 C5 -130.2(14) 3_566 .
C3 N1 C6 C5 49.8(14) . .
C4 C5 C6 N1 7.1(11) . .
C10 N2 C8 C9 -176.4(16) 3_656 .
C10 N2 C8 C9 3.6(16) . .
C13 N2 C8 C9 -107.1(19) 3_656 .
C13 N2 C8 C9 72.9(19) . .
C11 N2 C8 C9 138(2) . .
C11 N2 C8 C9 -42(2) 3_656 .
N2 C8 C9 C10 -3.6(16) . .
C8 N2 C10 C9 -3.8(17) . .
C8 N2 C10 C9 176.2(17) 3_656 .
C13 N2 C10 C9 67(2) 3_656 .
C13 N2 C10 C9 -113(2) . .
C11 N2 C10 C9 -49(2) . .
C11 N2 C10 C9 131(2) 3_656 .
C8 C9 C10 N2 3.8(17) . .
C10 N2 C11 C12 101(2) 3_656 .
C10 N2 C11 C12 -79(2) . .
C8 N2 C11 C12 -125(2) . .
C8 N2 C11 C12 55(2) 3_656 .
C13 N2 C11 C12 166.4(19) 3_656 .
C13 N2 C11 C12 -13.6(19) . .
N2 C11 C12 C13 13.1(19) . .
C10 N2 C13 C12 -46(2) 3_656 .
C10 N2 C13 C12 134(2) . .
C8 N2 C13 C12 72.0(19) . .
C8 N2 C13 C12 -108.0(19) 3_656 .
C11 N2 C13 C12 12.8(18) . .
C11 N2 C13 C12 -167.2(18) 3_656 .
C11 C12 C13 N2 -13.1(19) . .
C19 N3 C14 C15 60.2(13) 3_666 .
C19 N3 C14 C15 -119.8(13) . .
C17 N3 C14 C15 -70.2(11) . .
C17 N3 C14 C15 109.8(11) 3_666 .
C16 N3 C14 C15 2.9(8) . .
C16 N3 C14 C15 -177.1(8) 3_666 .
N3 C14 C15 C16 -3.2(9) . .
C14 C15 C16 N3 2.8(8) . .
C14 N3 C16 C15 176.8(9) 3_666 .
C14 N3 C16 C15 -3.2(9) . .
C19 N3 C16 C15 -137.2(10) 3_666 .
C19 N3 C16 C15 42.8(10) . .
C17 N3 C16 C15 115.5(10) . .
C17 N3 C16 C15 -64.5(10) 3_666 .
C14 N3 C17 C18 142.8(12) 3_666 .
C14 N3 C17 C18 -37.2(12) . .
C19 N3 C17 C18 -176.2(9) 3_666 .
C19 N3 C17 C18 3.8(9) . .
C16 N3 C17 C18 -101.9(9) . .
C16 N3 C17 C18 78.1(9) 3_666 .
N3 C17 C18 C19 -3.5(9) . .
C14 N3 C19 C18 -49.7(13) 3_666 .
C14 N3 C19 C18 130.3(13) . .
C17 N3 C19 C18 -3.7(9) . .
C17 N3 C19 C18 176.3(9) 3_666 .
C16 N3 C19 C18 76.0(10) . .
C16 N3 C19 C18 -104.0(10) 3_666 .
C17 C18 C19 N3 3.8(9) . .
C22 N4 C20 C21 -54.2(13) . .
C24 N4 C20 C21 -177.1(11) . .
C26 N4 C20 C21 64.2(13) . .
C24 N4 C22 C23 56.1(11) . .
C20 N4 C22 C23 -62.0(12) . .
C26 N4 C22 C23 177.8(9) . .
C22 N4 C24 C25 48.5(10) . .
C20 N4 C24 C25 170.1(9) . .
C26 N4 C24 C25 -71.4(10) . .
C22 N4 C26 C27 165.9(8) . .
C24 N4 C26 C27 -70.5(9) . .
C20 N4 C26 C27 44.9(9) . .
C34 N5 C28 C29 -53.4(8) . .
C30 N5 C28 C29 64.9(8) . .
C32 N5 C28 C29 -174.2(7) . .
C34 N5 C30 C31 179.7(7) . .
C28 N5 C30 C31 58.3(9) . .
C32 N5 C30 C31 -58.9(8) . .
C34 N5 C32 C33 62.0(9) . .
C30 N5 C32 C33 -56.2(8) . .
C28 N5 C32 C33 -177.2(7) . .
C30 N5 C34 C35 -177.5(7) . .
C28 N5 C34 C35 -56.0(9) . .
C32 N5 C34 C35 61.0(9) . .
